data_4332169
loop_
_publ_author_name
'Armentano, Donatella'
'De Munno, Giovanni'
'Guerra, Francesca'
'Julve, Miguel'
'Lloret, Francesc'

_publ_section_title
;
 Ligand Effects on the Structures of Extended Networks of
 Dicyanamide-Containing Transition-Metal Ions
;
_journal_issue 12
_journal_name_full 'Inorganic Chemistry'
_journal_page_first 4626
_journal_page_last 4636
_journal_paper_doi 10.1021/ic060044u
_journal_volume 45
_journal_year 2006
_chemical_formula_sum 'C18 H12 Mn N8'
_chemical_formula_weight 395.30
_chemical_name_systematic
; 
 ? 
;
_space_group_IT_number 14
_symmetry_cell_setting monoclinic
_symmetry_space_group_name_Hall '-P 2yn'
_symmetry_space_group_name_H-M 'P 1 21/n 1'
_atom_sites_solution_hydrogens geom
_atom_sites_solution_primary direct
_atom_sites_solution_secondary difmap
_audit_creation_method SHELXL-97
_cell_angle_alpha 90.00
_cell_angle_beta 94.39(3)
_cell_angle_gamma 90.00
_cell_formula_units_Z 4
_cell_length_a 8.8760(18)
_cell_length_b 15.640(3)
_cell_length_c 12.980(3)
_cell_measurement_reflns_used 30
_cell_measurement_temperature 293(2)
_cell_measurement_theta_max 30
_cell_measurement_theta_min 15
_cell_volume 1796.6(7)
_computing_cell_refinement 'Bruker P3'
_computing_data_collection 'Bruker P3'
_computing_data_reduction Xdisk
_computing_molecular_graphics 'Bruker SHELXTL'
_computing_publication_material 'Bruker SHELXTL'
_computing_structure_refinement 'SHELXL-97 (Sheldrick, 1997)'
_computing_structure_solution 'SHELXS-97 (Sheldrick, 1990)'
_diffrn_ambient_temperature 293(2)
_diffrn_measured_fraction_theta_full 1.000
_diffrn_measured_fraction_theta_max 1.000
_diffrn_measurement_device_type 'bruker R3m/V automatic four-circle'
_diffrn_measurement_method omega/2-theta-scans
_diffrn_radiation_monochromator graphite
_diffrn_radiation_source 'fine-focus sealed tube'
_diffrn_radiation_type MoK\a
_diffrn_radiation_wavelength 0.71073
_diffrn_reflns_av_R_equivalents 0.0237
_diffrn_reflns_av_sigmaI/netI 0.1140
_diffrn_reflns_limit_h_max 10
_diffrn_reflns_limit_h_min 0
_diffrn_reflns_limit_k_max 18
_diffrn_reflns_limit_k_min -1
_diffrn_reflns_limit_l_max 15
_diffrn_reflns_limit_l_min -15
_diffrn_reflns_number 3471
_diffrn_reflns_theta_full 25.05
_diffrn_reflns_theta_max 25.05
_diffrn_reflns_theta_min 2.04
_diffrn_standards_decay_% 1.3
_diffrn_standards_interval_count 50
_diffrn_standards_number 2
_exptl_absorpt_coefficient_mu 0.755
_exptl_absorpt_correction_T_max 0.8515
_exptl_absorpt_correction_T_min 0.8052
_exptl_absorpt_correction_type empirical
_exptl_absorpt_process_details psi-scan
_exptl_crystal_colour yellow
_exptl_crystal_density_diffrn 1.461
_exptl_crystal_density_method 'not measured'
_exptl_crystal_description drop-like
_exptl_crystal_F_000 804
_exptl_crystal_size_max 0.30
_exptl_crystal_size_mid 0.25
_exptl_crystal_size_min 0.22
_refine_diff_density_max 0.708
_refine_diff_density_min -0.756
_refine_diff_density_rms 0.091
_refine_ls_extinction_method none
_refine_ls_goodness_of_fit_ref 0.808
_refine_ls_hydrogen_treatment constr
_refine_ls_matrix_type full
_refine_ls_number_parameters 244
_refine_ls_number_reflns 3179
_refine_ls_number_restraints 0
_refine_ls_restrained_S_all 0.808
_refine_ls_R_factor_all 0.1192
_refine_ls_R_factor_gt 0.0654
_refine_ls_shift/su_max 0.000
_refine_ls_shift/su_mean 0.000
_refine_ls_structure_factor_coef Fsqd
_refine_ls_weighting_details 'calc w=1/[\s^2^(Fo^2^)+(0.0816P)^2^+0.0000P] where P=(Fo^2^+2Fc^2^)/3'
_refine_ls_weighting_scheme calc
_refine_ls_wR_factor_gt 0.1416
_refine_ls_wR_factor_ref 0.1582
_reflns_number_gt 1556
_reflns_number_total 3179
_reflns_threshold_expression >2sigma(I)
_cod_data_source_file ic060044usup8.cif
_cod_data_source_block 9
_cod_depositor_comments
;
The following automatic conversions were performed:

'_symmetry_cell_setting' value 'Monoclinic' changed to 'monoclinic'
according to /home/saulius/struct/CIF-dictionaries/cif_core.dic
dictionary named 'cif_core.dic' version 2.4.2 from 2011-04-26.

Automatic conversion script
Id: cif_fix_values 1891 2012-01-12 08:04:46Z andrius 
;
_cod_original_cell_volume 1796.6(6)
_cod_original_sg_symbol_H-M P2(1)/n
_cod_database_code 4332169

loop_
_symmetry_equiv_pos_as_xyz
'x, y, z'
'-x+1/2, y+1/2, -z+1/2'
'-x, -y, -z'
'x-1/2, -y-1/2, z-1/2'

loop_
_atom_site_label
_atom_site_type_symbol
_atom_site_fract_x
_atom_site_fract_y
_atom_site_fract_z
_atom_site_U_iso_or_equiv
_atom_site_adp_type
_atom_site_occupancy
_atom_site_symmetry_multiplicity
_atom_site_calc_flag
_atom_site_refinement_flags
Mn1 Mn 0.26282(9) 0.96518(5) 0.79339(6) 0.0458(3) Uani 1 1 d .
N1 N 0.4555(5) 0.8983(3) 0.7191(3) 0.0492(11) Uani 1 1 d .
N2 N 0.2555(5) 1.0107(3) 0.6230(3) 0.0497(12) Uani 1 1 d .
C1 C 0.5630(7) 0.8492(4) 0.7642(5) 0.0628(17) Uani 1 1 d .
C2 C 0.6393(8) 0.7871(4) 0.7065(7) 0.091(2) Uani 1 1 d .
H2 H 0.7124 0.7518 0.7393 0.110 Uiso 1 1 calc R
C3 C 0.6032(10) 0.7801(5) 0.6014(8) 0.102(3) Uani 1 1 d .
H3 H 0.6523 0.7397 0.5635 0.122 Uiso 1 1 calc R
C4 C 0.4949(9) 0.8326(4) 0.5520(6) 0.083(2) Uani 1 1 d .
C5 C 0.4641(11) 0.8313(6) 0.4440(7) 0.100(3) Uani 1 1 d .
H5 H 0.5097 0.7909 0.4040 0.121 Uiso 1 1 calc R
C6 C 0.3677(11) 0.8895(8) 0.3992(7) 0.115(4) Uani 1 1 d .
H6 H 0.3464 0.8878 0.3279 0.137 Uiso 1 1 calc R
C7 C 0.2992(8) 0.9517(5) 0.4562(5) 0.074(2) Uani 1 1 d .
C8 C 0.2010(10) 1.0156(7) 0.4105(6) 0.100(3) Uani 1 1 d .
H8 H 0.1768 1.0164 0.3395 0.120 Uiso 1 1 calc R
C9 C 0.1437(8) 1.0752(6) 0.4722(7) 0.097(3) Uani 1 1 d .
H9 H 0.0841 1.1189 0.4424 0.116 Uiso 1 1 calc R
C10 C 0.1710(7) 1.0728(4) 0.5767(5) 0.0722(19) Uani 1 1 d .
C11 C 0.3216(6) 0.9524(4) 0.5645(4) 0.0548(15) Uani 1 1 d .
C12 C 0.4258(6) 0.8916(4) 0.6143(5) 0.0540(15) Uani 1 1 d .
C13 C 0.6024(7) 0.8614(4) 0.8771(5) 0.080(2) Uani 1 1 d .
H13A H 0.5406 0.9059 0.9026 0.119 Uiso 1 1 calc R
H13B H 0.7070 0.8771 0.8884 0.119 Uiso 1 1 calc R
H13C H 0.5850 0.8091 0.9131 0.119 Uiso 1 1 calc R
C14 C 0.1114(8) 1.1429(4) 0.6414(6) 0.091(2) Uani 1 1 d .
H14A H 0.1404 1.1322 0.7130 0.137 Uiso 1 1 calc R
H14B H 0.0031 1.1446 0.6309 0.137 Uiso 1 1 calc R
H14C H 0.1524 1.1967 0.6215 0.137 Uiso 1 1 calc R
N3 N 0.1328(6) 0.8486(3) 0.7360(4) 0.0614(13) Uani 1 1 d .
C15 C 0.0826(7) 0.7884(4) 0.6990(4) 0.0546(15) Uani 1 1 d .
N4 N 0.0116(6) 0.7243(3) 0.6538(5) 0.094(2) Uani 1 1 d .
C16 C 0.0691(7) 0.6479(4) 0.6584(4) 0.0554(15) Uani 1 1 d .
N5 N 0.1094(6) 0.5783(3) 0.6581(4) 0.0629(14) Uani 1 1 d .
N6 N 0.0461(6) 1.0206(3) 0.8275(4) 0.0735(15) Uani 1 1 d .
C17 C -0.0673(7) 1.0414(4) 0.8555(4) 0.0538(14) Uani 1 1 d .
N7 N -0.2028(5) 1.0645(3) 0.8756(4) 0.0631(14) Uani 1 1 d .
C18 C -0.2363(6) 1.0754(3) 0.9701(5) 0.0480(14) Uani 1 1 d .
N8 N -0.2759(6) 1.0874(3) 1.0492(4) 0.0652(14) Uani 1 1 d .

loop_
_atom_site_aniso_label
_atom_site_aniso_U_11
_atom_site_aniso_U_22
_atom_site_aniso_U_33
_atom_site_aniso_U_23
_atom_site_aniso_U_13
_atom_site_aniso_U_12
Mn1 0.0543(5) 0.0294(4) 0.0541(5) -0.0032(4) 0.0073(4) 0.0013(5)
N1 0.052(3) 0.029(2) 0.066(3) 0.004(2) 0.004(2) 0.003(2)
N2 0.047(3) 0.043(3) 0.058(3) 0.009(2) -0.003(2) -0.012(2)
C1 0.057(4) 0.039(3) 0.095(5) 0.011(3) 0.022(4) 0.006(3)
C2 0.078(5) 0.043(4) 0.159(7) 0.028(5) 0.049(5) 0.025(4)
C3 0.129(8) 0.047(4) 0.139(7) -0.011(5) 0.078(7) 0.006(5)
C4 0.095(6) 0.046(4) 0.114(6) -0.025(4) 0.054(5) -0.021(4)
C5 0.128(8) 0.099(7) 0.081(6) -0.053(5) 0.052(5) -0.059(6)
C6 0.127(8) 0.148(10) 0.071(6) -0.017(6) 0.018(6) -0.082(7)
C7 0.080(5) 0.088(5) 0.054(4) -0.011(4) 0.007(4) -0.050(4)
C8 0.100(6) 0.138(9) 0.059(5) 0.026(5) -0.022(4) -0.065(6)
C9 0.077(5) 0.110(7) 0.100(6) 0.053(5) -0.022(5) -0.022(5)
C10 0.068(4) 0.064(4) 0.081(5) 0.036(4) -0.017(4) -0.017(4)
C11 0.054(4) 0.063(4) 0.048(3) 0.000(3) 0.005(3) -0.025(3)
C12 0.056(4) 0.041(3) 0.068(4) -0.011(3) 0.024(3) -0.014(3)
C13 0.068(4) 0.060(4) 0.107(6) 0.026(4) -0.018(4) 0.014(4)
C14 0.073(5) 0.047(4) 0.152(7) 0.030(5) -0.007(5) 0.014(4)
N3 0.065(3) 0.040(3) 0.079(3) -0.005(3) 0.001(3) -0.007(3)
C15 0.055(4) 0.039(3) 0.069(4) 0.006(3) -0.002(3) 0.010(3)
N4 0.085(4) 0.029(3) 0.159(5) -0.023(3) -0.048(4) 0.012(3)
C16 0.058(4) 0.042(4) 0.064(4) -0.001(3) -0.009(3) -0.003(3)
N5 0.073(4) 0.036(3) 0.078(3) 0.001(3) -0.004(3) 0.005(3)
N6 0.065(4) 0.068(4) 0.088(4) -0.010(3) 0.012(3) 0.019(3)
C17 0.069(4) 0.039(3) 0.054(3) -0.002(3) 0.009(3) 0.000(3)
N7 0.047(3) 0.083(4) 0.059(3) 0.004(3) 0.000(2) 0.014(3)
C18 0.047(3) 0.044(3) 0.053(4) 0.006(3) 0.004(3) 0.004(3)
N8 0.072(4) 0.069(4) 0.055(3) 0.004(3) 0.012(3) -0.001(3)

loop_
_atom_type_symbol
_atom_type_description
_atom_type_scat_dispersion_real
_atom_type_scat_dispersion_imag
_atom_type_scat_source
C C 0.0033 0.0016 'International Tables Vol C Tables 4.2.6.8 and 6.1.1.4'
H H 0.0000 0.0000 'International Tables Vol C Tables 4.2.6.8 and 6.1.1.4'
N N 0.0061 0.0033 'International Tables Vol C Tables 4.2.6.8 and 6.1.1.4'
Mn Mn 0.3368 0.7283 'International Tables Vol C Tables 4.2.6.8 and 6.1.1.4'

loop_
_geom_angle_atom_site_label_1
_geom_angle_atom_site_label_2
_geom_angle_atom_site_label_3
_geom_angle
_geom_angle_site_symmetry_1
_geom_angle_site_symmetry_3
N5 Mn1 N6 93.8(2) 2_556 .
N5 Mn1 N8 92.67(18) 2_556 3_577
N6 Mn1 N8 86.8(2) . 3_577
N5 Mn1 N3 177.53(18) 2_556 .
N6 Mn1 N3 87.21(19) . .
N8 Mn1 N3 89.64(19) 3_577 .
N5 Mn1 N1 95.99(17) 2_556 .
N6 Mn1 N1 165.38(18) . .
N8 Mn1 N1 103.51(18) 3_577 .
N3 Mn1 N1 82.60(17) . .
N5 Mn1 N2 90.13(17) 2_556 .
N6 Mn1 N2 96.37(19) . .
N8 Mn1 N2 175.62(18) 3_577 .
N3 Mn1 N2 87.52(17) . .
N1 Mn1 N2 72.82(16) . .
C1 N1 C12 118.1(5) . .
C1 N1 Mn1 128.1(4) . .
C12 N1 Mn1 111.2(3) . .
C10 N2 C11 119.3(5) . .
C10 N2 Mn1 128.5(4) . .
C11 N2 Mn1 110.4(4) . .
N1 C1 C2 121.2(6) . .
N1 C1 C13 117.7(5) . .
C2 C1 C13 121.1(6) . .
C3 C2 C1 119.2(7) . .
C2 C3 C4 120.8(7) . .
C3 C4 C12 116.3(7) . .
C3 C4 C5 121.9(8) . .
C12 C4 C5 121.6(8) . .
C6 C5 C4 119.2(8) . .
C5 C6 C7 122.1(8) . .
C6 C7 C11 120.3(8) . .
C6 C7 C8 123.2(8) . .
C11 C7 C8 116.5(7) . .
C9 C8 C7 118.8(7) . .
C8 C9 C10 121.7(8) . .
N2 C10 C9 121.1(7) . .
N2 C10 C14 119.2(6) . .
C9 C10 C14 119.6(7) . .
N2 C11 C7 122.4(6) . .
N2 C11 C12 118.9(5) . .
C7 C11 C12 118.6(6) . .
N1 C12 C4 124.4(7) . .
N1 C12 C11 117.5(5) . .
C4 C12 C11 118.0(6) . .
C15 N3 Mn1 170.9(5) . .
N3 C15 N4 173.6(6) . .
C16 N4 C15 120.9(5) . .
N5 C16 N4 174.5(7) . .
C16 N5 Mn1 158.5(5) . 2_546
C17 N6 Mn1 170.8(5) . .
N6 C17 N7 172.9(6) . .
C18 N7 C17 120.5(5) . .
N8 C18 N7 174.6(6) . .
C18 N8 Mn1 141.9(5) . 3_577

loop_
_geom_bond_atom_site_label_1
_geom_bond_atom_site_label_2
_geom_bond_distance
_geom_bond_site_symmetry_2
Mn1 N5 2.168(5) 2_556
Mn1 N6 2.186(5) .
Mn1 N8 2.198(5) 3_577
Mn1 N3 2.254(5) .
Mn1 N1 2.281(4) .
Mn1 N2 2.319(4) .
N1 C1 1.326(7) .
N1 C12 1.370(6) .
N2 C10 1.342(7) .
N2 C11 1.349(7) .
C1 C2 1.428(8) .
C1 C13 1.494(8) .
C2 C3 1.381(10) .
C3 C4 1.383(10) .
C4 C12 1.399(8) .
C4 C5 1.408(10) .
C5 C6 1.350(11) .
C6 C7 1.391(11) .
C7 C11 1.404(8) .
C7 C8 1.426(11) .
C8 C9 1.353(11) .
C9 C10 1.360(9) .
C10 C14 1.501(9) .
C11 C12 1.445(8) .
N3 C15 1.133(7) .
C15 N4 1.301(7) .
N4 C16 1.299(7) .
C16 N5 1.146(7) .
N5 Mn1 2.168(5) 2_546
N6 C17 1.143(7) .
C17 N7 1.301(7) .
N7 C18 1.296(7) .
C18 N8 1.126(6) .
N8 Mn1 2.198(5) 3_577
